data_2215913
loop_
_publ_author_name
'Mouamba, Claudia'
'Butcher, Raymond J.'
'Bakare, Oladapo'

_publ_section_title
;
 12-Methoxy-15-(pyridin-3-ylmethylamino)podocarpa-8,11,13-trien-15-one
;
_journal_coeditor_code FL2167
_journal_issue 11
_journal_name_full 'Acta Crystallographica Section E'
_journal_page_first o4350
_journal_page_last o4350
_journal_paper_doi 10.1107/S1600536807050088
_journal_volume 63
_journal_year 2007
_chemical_formula_iupac 'C24 H30 N2 O2'
_chemical_formula_moiety 'C24 H30 N2 O2'
_chemical_formula_sum 'C24 H30 N2 O2'
_chemical_formula_weight 378.50
_chemical_name_common
;
12-Methoxy-15-(pyridin-3-ylmethylamino)podocarpa-8,11,13-trien-15-one
;
_chemical_name_systematic
;
6-methoxy-1,4a-dimethyl-N-(3-pyridylmethyl)-1,2,3,4,4a,9,10,10a-
octahydrophenanthrene-1-carboxamide
;
_space_group_IT_number 4
_symmetry_cell_setting monoclinic
_symmetry_space_group_name_Hall 'P 2yb'
_symmetry_space_group_name_H-M 'P 1 21 1'
_atom_sites_solution_hydrogens geom
_atom_sites_solution_primary direct
_atom_sites_solution_secondary difmap
_audit_creation_method SHELXL-97
_cell_angle_alpha 90.00
_cell_angle_beta 90.871(6)
_cell_angle_gamma 90.00
_cell_formula_units_Z 2
_cell_length_a 7.0164(4)
_cell_length_b 7.9267(4)
_cell_length_c 18.5843(11)
_cell_measurement_reflns_used 9074
_cell_measurement_temperature 293(2)
_cell_measurement_theta_max 30.664
_cell_measurement_theta_min 2.208
_cell_volume 1033.48(10)
_computing_cell_refinement 'APEX2 (Bruker, 2006)'
_computing_data_collection 'APEX2 (Bruker, 2006)'
_computing_data_reduction 'SAINT (Bruker, 2005)'
_computing_molecular_graphics 'SHELXTL (Bruker, 2000)'
_computing_publication_material 'SHELXTL (Bruker, 2000)'
_computing_structure_refinement 'SHELXL97 (Sheldrick, 1997)'
_computing_structure_solution 'SHELXS97 (Sheldrick, 1990)'
_diffrn_ambient_temperature 293(2)
_diffrn_measured_fraction_theta_full 0.999
_diffrn_measured_fraction_theta_max 0.923
_diffrn_measurement_device_type 'Bruker APEXII CCD'
_diffrn_measurement_method '\f and \w'
_diffrn_radiation_monochromator graphite
_diffrn_radiation_source 'fine-focus sealed tube'
_diffrn_radiation_type MoK\a
_diffrn_radiation_wavelength 0.71073
_diffrn_reflns_av_R_equivalents 0.0125
_diffrn_reflns_av_sigmaI/netI 0.0164
_diffrn_reflns_limit_h_max 10
_diffrn_reflns_limit_h_min -10
_diffrn_reflns_limit_k_max 11
_diffrn_reflns_limit_k_min 0
_diffrn_reflns_limit_l_max 25
_diffrn_reflns_limit_l_min 0
_diffrn_reflns_number 11646
_diffrn_reflns_theta_full 25.00
_diffrn_reflns_theta_max 30.68
_diffrn_reflns_theta_min 2.19
_diffrn_standards_decay_% <2%
_diffrn_standards_number 0
_exptl_absorpt_coefficient_mu 0.077
_exptl_absorpt_correction_T_max 1.0000
_exptl_absorpt_correction_T_min 0.8996
_exptl_absorpt_correction_type multi-scan
_exptl_absorpt_process_details '(SADABS; Bruker, 2004)'
_exptl_crystal_colour colourless
_exptl_crystal_density_diffrn 1.216
_exptl_crystal_density_method 'not measured'
_exptl_crystal_description plate
_exptl_crystal_F_000 408
_exptl_crystal_size_max 0.550
_exptl_crystal_size_mid 0.450
_exptl_crystal_size_min 0.220
_refine_diff_density_max 0.332
_refine_diff_density_min -0.191
_refine_ls_extinction_method none
_refine_ls_goodness_of_fit_ref 1.041
_refine_ls_hydrogen_treatment constr
_refine_ls_matrix_type full
_refine_ls_number_parameters 256
_refine_ls_number_reflns 3150
_refine_ls_number_restraints 1
_refine_ls_restrained_S_all 1.041
_refine_ls_R_factor_all 0.0324
_refine_ls_R_factor_gt 0.0317
_refine_ls_shift/su_max 0.002
_refine_ls_shift/su_mean 0.000
_refine_ls_structure_factor_coef Fsqd
_refine_ls_weighting_details 'calc w=1/[\s^2^(Fo^2^)+(0.0665P)^2^+0.0836P] where P=(Fo^2^+2Fc^2^)/3'
_refine_ls_weighting_scheme calc
_refine_ls_wR_factor_gt 0.0871
_refine_ls_wR_factor_ref 0.0877
_reflns_number_gt 3081
_reflns_number_total 3150
_reflns_threshold_expression I>2\s(I)
_cod_data_source_file fl2167.cif
_cod_data_source_block I
_cod_depositor_comments
;
The following automatic conversions were performed:
'_symmetry_cell_setting' value 'Monoclinic' changed to 'monoclinic'
according to '/home/saulius/struct/CIF-dictionaries/cif_core.dic'
dictionary named 'cif_core.dic' version 2.4.1 from 2010-06-29.

Automatic conversion script
Id: cif_fix_enum 1527 2010-12-29 10:47:43Z saulius 

The following automatic conversions were performed:

'_symmetry_cell_setting' value 'Monoclinic' changed to 'monoclinic'
according to /home/saulius/struct/CIF-dictionaries/cif_core.dic
dictionary named 'cif_core.dic' version 2.4.1 from 2010-06-29.

Automatic conversion script
Id: cif_fix_values 1715 2011-07-08 13:25:40Z adriana 
;
_cod_original_sg_symbol_H-M 'P 21'
_cod_database_code 2215913
_cod_database_fobs_code 2215913

loop_
_symmetry_equiv_pos_as_xyz
'x, y, z'
'-x, y+1/2, -z'

loop_
_atom_site_type_symbol
_atom_site_label
_atom_site_fract_x
_atom_site_fract_y
_atom_site_fract_z
_atom_site_U_iso_or_equiv
_atom_site_adp_type
_atom_site_calc_flag
_atom_site_refinement_flags
_atom_site_occupancy
O O1 0.69388(13) 0.33391(13) 0.38936(5) 0.0233(2) Uani d . 1
O O2 0.86838(16) 0.73577(15) -0.03721(5) 0.0299(2) Uani d . 1
N N1 0.48902(13) 0.54988(14) 0.40643(5) 0.0184(2) Uani d . 1
H H1C 0.3837 0.5984 0.3944 0.022 Uiso calc R 1
N N2 1.10503(14) 0.72422(15) 0.41192(6) 0.0201(2) Uani d . 1
C C1 0.69900(18) 0.33687(17) 0.17249(6) 0.0218(2) Uani d . 1
H H1A 0.6116 0.3002 0.1347 0.026 Uiso calc R 1
H H1B 0.8251 0.3443 0.1520 0.026 Uiso calc R 1
C C2 0.70219(19) 0.20383(17) 0.23270(7) 0.0232(2) Uani d . 1
H H2A 0.7330 0.0945 0.2125 0.028 Uiso calc R 1
H H2B 0.8007 0.2324 0.2678 0.028 Uiso calc R 1
C C3 0.50940(19) 0.19362(17) 0.27011(7) 0.0222(2) Uani d . 1
H H3A 0.5203 0.1147 0.3099 0.027 Uiso calc R 1
H H3B 0.4157 0.1488 0.2363 0.027 Uiso calc R 1
C C4 0.43549(15) 0.36460(16) 0.29934(6) 0.0169(2) Uani d . 1
C C5 0.44139(15) 0.49801(15) 0.23627(6) 0.0161(2) Uani d . 1
H H5A 0.3558 0.4519 0.1990 0.019 Uiso calc R 1
C C6 0.35943(17) 0.67454(16) 0.25265(6) 0.0184(2) Uani d . 1
H H6A 0.2462 0.6636 0.2816 0.022 Uiso calc R 1
H H6B 0.4526 0.7404 0.2796 0.022 Uiso calc R 1
C C7 0.30917(17) 0.76442(17) 0.18135(7) 0.0211(2) Uani d . 1
H H7A 0.1955 0.7133 0.1605 0.025 Uiso calc R 1
H H7B 0.2807 0.8818 0.1912 0.025 Uiso calc R 1
C C8 0.46809(17) 0.75558(17) 0.12738(6) 0.0189(2) Uani d . 1
C C9 0.61628(16) 0.63630(16) 0.13341(6) 0.0173(2) Uani d . 1
C C10 0.63800(16) 0.51509(16) 0.19860(6) 0.0161(2) Uani d . 1
C C11 0.75564(17) 0.63164(18) 0.07919(6) 0.0203(2) Uani d . 1
H H11A 0.8564 0.5558 0.0832 0.024 Uiso calc R 1
C C12 0.74398(18) 0.73953(18) 0.01969(7) 0.0229(2) Uani d . 1
C C13 0.59769(18) 0.8604(2) 0.01412(7) 0.0255(3) Uani d . 1
H H13A 0.5912 0.9341 -0.0248 0.031 Uiso calc R 1
C C14 0.46337(18) 0.86725(19) 0.06800(7) 0.0248(3) Uani d . 1
H H14A 0.3671 0.9477 0.0650 0.030 Uiso calc R 1
C C15 0.55164(16) 0.41437(16) 0.36840(6) 0.0172(2) Uani d . 1
C C16 0.22613(16) 0.33573(18) 0.32146(7) 0.0231(2) Uani d . 1
H H16A 0.2221 0.2535 0.3593 0.035 Uiso calc R 1
H H16B 0.1536 0.2957 0.2807 0.035 Uiso calc R 1
H H16C 0.1729 0.4400 0.3380 0.035 Uiso calc R 1
C C17 0.79681(16) 0.59029(18) 0.24879(6) 0.0202(2) Uani d . 1
H H17A 0.9125 0.6023 0.2223 0.030 Uiso calc R 1
H H17B 0.8185 0.5160 0.2889 0.030 Uiso calc R 1
H H17C 0.7571 0.6987 0.2660 0.030 Uiso calc R 1
C C18 1.0220(2) 0.6164(2) -0.03192(8) 0.0342(3) Uani d . 1
H H18A 1.0931 0.6178 -0.0757 0.051 Uiso calc R 1
H H18B 0.9712 0.5055 -0.0244 0.051 Uiso calc R 1
H H18C 1.1044 0.6462 0.0078 0.051 Uiso calc R 1
C C19 0.60253(16) 0.61336(18) 0.46844(6) 0.0192(2) Uani d . 1
H H19A 0.6479 0.5188 0.4970 0.023 Uiso calc R 1
H H19B 0.5223 0.6826 0.4986 0.023 Uiso calc R 1
C C20 0.77156(16) 0.71681(16) 0.44370(6) 0.0166(2) Uani d . 1
C C21 0.95294(16) 0.64312(17) 0.43840(6) 0.0185(2) Uani d . 1
H H21A 0.9687 0.5325 0.4540 0.022 Uiso calc R 1
C C22 1.08051(17) 0.88544(18) 0.39003(6) 0.0207(2) Uani d . 1
H H22A 1.1844 0.9420 0.3710 0.025 Uiso calc R 1
C C23 0.90734(18) 0.97176(17) 0.39450(6) 0.0214(2) Uani d . 1
H H23A 0.8965 1.0835 0.3797 0.026 Uiso calc R 1
C C24 0.75155(17) 0.88529(18) 0.42179(6) 0.0200(2) Uani d . 1
H H24B 0.6344 0.9392 0.4255 0.024 Uiso calc R 1

loop_
_atom_site_aniso_label
_atom_site_aniso_U_11
_atom_site_aniso_U_22
_atom_site_aniso_U_33
_atom_site_aniso_U_12
_atom_site_aniso_U_13
_atom_site_aniso_U_23
O1 0.0218(4) 0.0242(5) 0.0238(4) 0.0078(4) 0.0000(3) 0.0023(4)
O2 0.0338(5) 0.0307(6) 0.0254(4) 0.0018(4) 0.0094(4) 0.0072(4)
N1 0.0136(4) 0.0216(5) 0.0198(4) 0.0030(4) 0.0005(3) -0.0002(4)
N2 0.0153(4) 0.0221(5) 0.0228(4) 0.0023(4) 0.0015(3) -0.0002(4)
C1 0.0267(6) 0.0193(6) 0.0194(5) 0.0052(5) 0.0040(4) -0.0005(5)
C2 0.0269(6) 0.0184(6) 0.0243(5) 0.0056(5) 0.0043(4) 0.0012(5)
C3 0.0256(5) 0.0148(5) 0.0262(6) -0.0003(5) 0.0010(4) 0.0002(5)
C4 0.0148(4) 0.0150(5) 0.0208(5) -0.0012(4) 0.0011(4) 0.0017(4)
C5 0.0145(4) 0.0152(5) 0.0184(4) -0.0005(4) -0.0002(4) 0.0005(4)
C6 0.0185(5) 0.0165(5) 0.0204(5) 0.0018(4) 0.0014(4) 0.0006(4)
C7 0.0199(5) 0.0208(6) 0.0226(5) 0.0039(4) 0.0012(4) 0.0039(5)
C8 0.0182(5) 0.0194(5) 0.0191(5) -0.0012(4) -0.0022(4) 0.0021(4)
C9 0.0172(5) 0.0182(5) 0.0163(4) -0.0020(4) -0.0012(4) 0.0005(4)
C10 0.0152(4) 0.0166(5) 0.0164(4) 0.0003(4) 0.0004(3) 0.0007(4)
C11 0.0194(5) 0.0224(6) 0.0190(5) -0.0012(5) 0.0006(4) 0.0020(4)
C12 0.0240(5) 0.0249(6) 0.0197(5) -0.0037(5) 0.0012(4) 0.0024(5)
C13 0.0271(6) 0.0274(7) 0.0219(5) -0.0012(5) -0.0024(4) 0.0087(5)
C14 0.0230(5) 0.0251(6) 0.0261(6) 0.0018(5) -0.0034(4) 0.0080(5)
C15 0.0151(4) 0.0181(5) 0.0185(5) -0.0002(4) 0.0035(4) 0.0035(4)
C16 0.0158(5) 0.0217(6) 0.0319(6) -0.0044(4) 0.0027(4) 0.0023(5)
C17 0.0150(5) 0.0267(6) 0.0190(5) -0.0019(4) -0.0013(4) 0.0017(4)
C18 0.0329(7) 0.0359(8) 0.0342(7) 0.0028(6) 0.0139(6) 0.0095(6)
C19 0.0156(4) 0.0260(6) 0.0159(4) 0.0011(4) 0.0032(4) 0.0004(4)
C20 0.0153(5) 0.0214(6) 0.0131(4) 0.0023(4) 0.0007(3) -0.0009(4)
C21 0.0162(5) 0.0209(5) 0.0184(5) 0.0034(4) 0.0004(4) 0.0015(4)
C22 0.0181(5) 0.0212(6) 0.0229(5) -0.0013(4) 0.0020(4) -0.0018(5)
C23 0.0239(5) 0.0169(5) 0.0233(5) 0.0031(4) 0.0015(4) -0.0005(4)
C24 0.0183(5) 0.0215(6) 0.0202(5) 0.0058(4) 0.0007(4) -0.0029(5)

loop_
_atom_type_symbol
_atom_type_description
_atom_type_scat_dispersion_real
_atom_type_scat_dispersion_imag
_atom_type_scat_source
C C 0.0033 0.0016 'International Tables Vol C Tables 4.2.6.8 and 6.1.1.4'
H H 0.0000 0.0000 'International Tables Vol C Tables 4.2.6.8 and 6.1.1.4'
N N 0.0061 0.0033 'International Tables Vol C Tables 4.2.6.8 and 6.1.1.4'
O O 0.0106 0.0060 'International Tables Vol C Tables 4.2.6.8 and 6.1.1.4'

loop_
_geom_angle_atom_site_label_1
_geom_angle_atom_site_label_2
_geom_angle_atom_site_label_3
_geom_angle
C12 O2 C18 116.36(11)
C15 N1 C19 119.89(10)
C15 N1 H1C 120.1
C19 N1 H1C 120.1
C21 N2 C22 117.64(11)
C2 C1 C10 113.38(10)
C2 C1 H1A 108.9
C10 C1 H1A 108.9
C2 C1 H1B 108.9
C10 C1 H1B 108.9
H1A C1 H1B 107.7
C3 C2 C1 111.30(10)
C3 C2 H2A 109.4
C1 C2 H2A 109.4
C3 C2 H2B 109.4
C1 C2 H2B 109.4
H2A C2 H2B 108.0
C2 C3 C4 114.49(10)
C2 C3 H3A 108.6
C4 C3 H3A 108.6
C2 C3 H3B 108.6
C4 C3 H3B 108.6
H3A C3 H3B 107.6
C16 C4 C3 106.69(10)
C16 C4 C15 107.74(9)
C3 C4 C15 109.60(10)
C16 C4 C5 109.37(9)
C3 C4 C5 108.20(9)
C15 C4 C5 114.95(9)
C6 C5 C10 110.10(9)
C6 C5 C4 116.50(9)
C10 C5 C4 115.08(9)
C6 C5 H5A 104.6
C10 C5 H5A 104.6
C4 C5 H5A 104.6
C7 C6 C5 109.30(9)
C7 C6 H6A 109.8
C5 C6 H6A 109.8
C7 C6 H6B 109.8
C5 C6 H6B 109.8
H6A C6 H6B 108.3
C8 C7 C6 112.80(10)
C8 C7 H7A 109.0
C6 C7 H7A 109.0
C8 C7 H7B 109.0
C6 C7 H7B 109.0
H7A C7 H7B 107.8
C9 C8 C14 119.37(11)
C9 C8 C7 121.94(10)
C14 C8 C7 118.65(11)
C8 C9 C11 118.56(11)
C8 C9 C10 122.77(10)
C11 C9 C10 118.62(10)
C9 C10 C1 110.06(9)
C9 C10 C17 106.91(10)
C1 C10 C17 109.63(10)
C9 C10 C5 109.06(9)
C1 C10 C5 108.06(10)
C17 C10 C5 113.11(9)
C12 C11 C9 120.93(11)
C12 C11 H11A 119.5
C9 C11 H11A 119.5
O2 C12 C11 124.16(12)
O2 C12 C13 115.28(11)
C11 C12 C13 120.55(11)
C14 C13 C12 118.46(12)
C14 C13 H13A 120.8
C12 C13 H13A 120.8
C13 C14 C8 122.07(12)
C13 C14 H14A 119.0
C8 C14 H14A 119.0
O1 C15 N1 120.41(11)
O1 C15 C4 122.35(11)
N1 C15 C4 117.23(10)
C4 C16 H16A 109.5
C4 C16 H16B 109.5
H16A C16 H16B 109.5
C4 C16 H16C 109.5
H16A C16 H16C 109.5
H16B C16 H16C 109.5
C10 C17 H17A 109.5
C10 C17 H17B 109.5
H17A C17 H17B 109.5
C10 C17 H17C 109.5
H17A C17 H17C 109.5
H17B C17 H17C 109.5
O2 C18 H18A 109.5
O2 C18 H18B 109.5
H18A C18 H18B 109.5
O2 C18 H18C 109.5
H18A C18 H18C 109.5
H18B C18 H18C 109.5
N1 C19 C20 111.20(9)
N1 C19 H19A 109.4
C20 C19 H19A 109.4
N1 C19 H19B 109.4
C20 C19 H19B 109.4
H19A C19 H19B 108.0
C24 C20 C21 117.53(11)
C24 C20 C19 121.78(11)
C21 C20 C19 120.60(11)
N2 C21 C20 123.45(12)
N2 C21 H21A 118.3
C20 C21 H21A 118.3
N2 C22 C23 123.49(12)
N2 C22 H22A 118.3
C23 C22 H22A 118.3
C24 C23 C22 117.94(12)
C24 C23 H23A 121.0
C22 C23 H23A 121.0
C23 C24 C20 119.92(11)
C23 C24 H24B 120.0
C20 C24 H24B 120.0

loop_
_geom_bond_atom_site_label_1
_geom_bond_atom_site_label_2
_geom_bond_distance
O1 C15 1.2420(14)
O2 C12 1.3817(15)
O2 C18 1.4365(19)
N1 C15 1.3623(16)
N1 C19 1.4790(15)
N1 H1C 0.8600
N2 C21 1.3455(16)
N2 C22 1.3513(18)
C1 C2 1.5375(18)
C1 C10 1.5558(17)
C1 H1A 0.9700
C1 H1B 0.9700
C2 C3 1.5324(17)
C2 H2A 0.9700
C2 H2B 0.9700
C3 C4 1.5522(18)
C3 H3A 0.9700
C3 H3B 0.9700
C4 C16 1.5485(15)
C4 C15 1.5606(16)
C4 C5 1.5796(16)
C5 C6 1.5449(17)
C5 C10 1.5623(15)
C5 H5A 0.9800
C6 C7 1.5405(17)
C6 H6A 0.9700
C6 H6B 0.9700
C7 C8 1.5127(16)
C7 H7A 0.9700
C7 H7B 0.9700
C8 C9 1.4085(17)
C8 C14 1.4148(17)
C9 C11 1.4152(15)
C9 C10 1.5519(16)
C10 C17 1.5606(16)
C11 C12 1.3993(17)
C11 H11A 0.9300
C12 C13 1.407(2)
C13 C14 1.3864(18)
C13 H13A 0.9300
C14 H14A 0.9300
C16 H16A 0.9600
C16 H16B 0.9600
C16 H16C 0.9600
C17 H17A 0.9600
C17 H17B 0.9600
C17 H17C 0.9600
C18 H18A 0.9600
C18 H18B 0.9600
C18 H18C 0.9600
C19 C20 1.5188(17)
C19 H19A 0.9700
C19 H19B 0.9700
C20 C24 1.4026(18)
C20 C21 1.4051(15)
C21 H21A 0.9300
C22 C23 1.3980(17)
C22 H22A 0.9300
C23 C24 1.3924(18)
C23 H23A 0.9300
C24 H24B 0.9300

loop_
_geom_hbond_atom_site_label_D
_geom_hbond_atom_site_label_H
_geom_hbond_atom_site_label_A
_geom_hbond_site_symmetry_A
_geom_hbond_distance_DH
_geom_hbond_distance_HA
_geom_hbond_distance_DA
_geom_hbond_angle_DHA
N1 H1C N2 1_455 0.86 2.22 3.0311(14) 156.5
C23 H23A O1 1_565 0.93 2.45 3.2386(16) 142.6

loop_
_geom_torsion_atom_site_label_1
_geom_torsion_atom_site_label_2
_geom_torsion_atom_site_label_3
_geom_torsion_atom_site_label_4
_geom_torsion
C10 C1 C2 C3 55.32(14)
C1 C2 C3 C4 -54.19(14)
C2 C3 C4 C16 169.37(10)
C2 C3 C4 C15 -74.25(12)
C2 C3 C4 C5 51.79(13)
C16 C4 C5 C6 59.87(13)
C3 C4 C5 C6 175.71(9)
C15 C4 C5 C6 -61.44(13)
C16 C4 C5 C10 -169.05(10)
C3 C4 C5 C10 -53.20(13)
C15 C4 C5 C10 69.64(13)
C10 C5 C6 C7 66.96(12)
C4 C5 C6 C7 -159.68(9)
C5 C6 C7 C8 -48.11(13)
C6 C7 C8 C9 18.28(17)
C6 C7 C8 C14 -163.79(12)
C14 C8 C9 C11 -0.39(18)
C7 C8 C9 C11 177.52(11)
C14 C8 C9 C10 176.92(11)
C7 C8 C9 C10 -5.17(18)
C8 C9 C10 C1 140.03(11)
C11 C9 C10 C1 -42.67(14)
C8 C9 C10 C17 -100.98(12)
C11 C9 C10 C17 76.33(13)
C8 C9 C10 C5 21.65(15)
C11 C9 C10 C5 -161.05(10)
C2 C1 C10 C9 -173.60(10)
C2 C1 C10 C17 69.08(13)
C2 C1 C10 C5 -54.60(13)
C6 C5 C10 C9 -51.57(12)
C4 C5 C10 C9 174.34(9)
C6 C5 C10 C1 -171.20(9)
C4 C5 C10 C1 54.71(12)
C6 C5 C10 C17 67.25(12)
C4 C5 C10 C17 -66.84(13)
C8 C9 C11 C12 -1.86(18)
C10 C9 C11 C12 -179.28(11)
C18 O2 C12 C11 -2.5(2)
C18 O2 C12 C13 178.42(13)
C9 C11 C12 O2 -176.22(12)
C9 C11 C12 C13 2.9(2)
O2 C12 C13 C14 177.65(12)
C11 C12 C13 C14 -1.5(2)
C12 C13 C14 C8 -0.8(2)
C9 C8 C14 C13 1.7(2)
C7 C8 C14 C13 -176.25(12)
C19 N1 C15 O1 6.78(17)
C19 N1 C15 C4 -174.29(10)
C16 C4 C15 O1 123.05(12)
C3 C4 C15 O1 7.33(15)
C5 C4 C15 O1 -114.76(13)
C16 C4 C15 N1 -55.86(14)
C3 C4 C15 N1 -171.58(10)
C5 C4 C15 N1 66.34(13)
C15 N1 C19 C20 77.78(14)
N1 C19 C20 C24 79.61(14)
N1 C19 C20 C21 -96.98(13)
C22 N2 C21 C20 0.60(18)
C24 C20 C21 N2 -1.76(17)
C19 C20 C21 N2 174.97(11)
C21 N2 C22 C23 0.94(17)
N2 C22 C23 C24 -1.21(18)
C22 C23 C24 C20 -0.04(17)
C21 C20 C24 C23 1.42(16)
C19 C20 C24 C23 -175.27(11)

loop_
_cod_related_entry_id
_cod_related_entry_database
_cod_related_entry_code
1 ChemSpider 21197068
